data_7005476
loop_
_publ_author_name
'Dillinger, Sandra A. T.'
'Schmalle, Helmut W.'
'Fox, Thomas'
'Berke, Heinz'

_publ_section_title
;
 Developing iron nitrosyl complexes as NO donor prodrugs.
;
_journal_issue 32
_journal_name_full 'Dalton transactions (Cambridge, England : 2003)'
_journal_page_first 3562
_journal_page_last 3571
_journal_paper_doi 10.1039/b702461d
_journal_year 2007
_chemical_formula_moiety 'C3 H9 Fe N3 O6 P, F6 P'
_chemical_formula_sum 'C3 H9 F6 Fe N3 O6 P2'
_chemical_formula_weight 414.92
_chemical_name_systematic
;
Trinitrosyl(tris(hydroxymethyl)phosphino)iron(II)
hexafluorophosphate
;
_space_group_IT_number 33
_symmetry_cell_setting orthorhombic
_symmetry_space_group_name_Hall 'P 2c -2n'
_symmetry_space_group_name_H-M 'P n a 21'
_atom_sites_solution_hydrogens geom
_atom_sites_solution_primary direct
_atom_sites_solution_secondary difmap
_audit_creation_method SHELXL-97
_cell_angle_alpha 90.00
_cell_angle_beta 90.00
_cell_angle_gamma 90.00
_cell_formula_units_Z 4
_cell_length_a 24.693(3)
_cell_length_b 6.6317(10)
_cell_length_c 8.2556(16)
_cell_measurement_reflns_used 8000
_cell_measurement_temperature 183(2)
_cell_measurement_theta_max 30.5
_cell_measurement_theta_min 3.2
_cell_volume 1351.9(4)
_computing_cell_refinement 'Stoe IPDS software'
_computing_data_collection 'Stoe IPDS software'
_computing_data_reduction 'XRED (Stoe & Cie, 1999)'
_computing_molecular_graphics 'PLATON, PLUTON (Spek, 1990, 2005)'
_computing_publication_material 'SHELXL-97 (Sheldrick, 1997)'
_computing_structure_refinement 'SHELXL-97 (Sheldrick, 1997)'
_computing_structure_solution 'SHELXS-97 (Sheldrick, 1990)'
_diffrn_ambient_temperature 183(2)
_diffrn_measured_fraction_theta_full 0.930
_diffrn_measured_fraction_theta_max 0.930
_diffrn_measurement_device_type 'Stoe IPDS diffractometer'
_diffrn_measurement_method '\f oscillation scan'
_diffrn_radiation_monochromator graphite
_diffrn_radiation_source 'fine-focus sealed tube'
_diffrn_radiation_type MoK\a
_diffrn_radiation_wavelength 0.71073
_diffrn_reflns_av_R_equivalents 0.1438
_diffrn_reflns_av_sigmaI/netI 0.1162
_diffrn_reflns_limit_h_max 35
_diffrn_reflns_limit_h_min -34
_diffrn_reflns_limit_k_max 9
_diffrn_reflns_limit_k_min -9
_diffrn_reflns_limit_l_max 11
_diffrn_reflns_limit_l_min -11
_diffrn_reflns_number 6204
_diffrn_reflns_theta_full 30.52
_diffrn_reflns_theta_max 30.52
_diffrn_reflns_theta_min 3.18
_diffrn_standards_decay_% 0
_diffrn_standards_interval_count ' image'
_diffrn_standards_interval_time 6.0
_diffrn_standards_number '50 to 200'
_exptl_absorpt_coefficient_mu 1.454
_exptl_absorpt_correction_type none
_exptl_crystal_colour green
_exptl_crystal_density_diffrn 2.039
_exptl_crystal_density_method 'not measured'
_exptl_crystal_description 'tiny irregular shaped plate'
_exptl_crystal_F_000 824
_refine_diff_density_max 0.961
_refine_diff_density_min -0.990
_refine_diff_density_rms 0.175
_refine_ls_abs_structure_details 'Flack H D (1983), Acta Cryst. A39, 876-881'
_refine_ls_abs_structure_Flack 0.05(15)
_refine_ls_extinction_coef 0.045(7)
_refine_ls_extinction_expression Fc^*^=kFc[1+0.001xFc^2^\l^3^/sin(2\q)]^-1/4^
_refine_ls_extinction_method SHELXL
_refine_ls_goodness_of_fit_ref 1.229
_refine_ls_hydrogen_treatment constr
_refine_ls_matrix_type full
_refine_ls_number_parameters 199
_refine_ls_number_reflns 2046
_refine_ls_number_restraints 23
_refine_ls_restrained_S_all 1.234
_refine_ls_R_factor_all 0.1627
_refine_ls_R_factor_gt 0.0949
_refine_ls_shift/su_max 0.002
_refine_ls_shift/su_mean 0.000
_refine_ls_structure_factor_coef Fsqd
_refine_ls_weighting_details 'w=1/[\s^2^(Fo^2^)+(0.1000P)^2^] where P=(Fo^2^+2Fc^2^)/3'
_refine_ls_weighting_scheme calc
_refine_ls_wR_factor_gt 0.2201
_refine_ls_wR_factor_ref 0.2612
_reflns_number_gt 1023
_reflns_number_total 2046
_reflns_threshold_expression >2sigma(I)
_cod_data_source_file b702461d.txt
_cod_data_source_block 11
_cod_original_sg_symbol_H-M 'P na21'
_cod_database_code 7005476

loop_
_symmetry_equiv_pos_as_xyz
'x, y, z'
'-x, -y, z+1/2'
'x+1/2, -y+1/2, z'
'-x+1/2, y+1/2, z+1/2'

loop_
_atom_site_label
_atom_site_type_symbol
_atom_site_fract_x
_atom_site_fract_y
_atom_site_fract_z
_atom_site_U_iso_or_equiv
_atom_site_adp_type
_atom_site_occupancy
_atom_site_calc_flag
_atom_site_refinement_flags
_atom_site_disorder_assembly
_atom_site_disorder_group
Fe1 Fe 0.67802(5) 0.5002(3) 0.4996(6) 0.0379(5) Uani 1 d . . .
P1 P 0.58854(10) 0.5937(5) 0.4974(10) 0.0361(6) Uani 1 d . . .
N1 N 0.7030(6) 0.597(3) 0.662(2) 0.044(4) Uani 1 d . . .
O1 O 0.7246(9) 0.667(4) 0.786(2) 0.070(6) Uani 1 d . . .
N2 N 0.6771(4) 0.2428(17) 0.497(4) 0.044(2) Uani 1 d . . .
O2 O 0.6785(5) 0.0714(16) 0.494(4) 0.062(3) Uani 1 d . . .
N3 N 0.7022(10) 0.613(4) 0.325(3) 0.059(6) Uani 1 d . . .
O3 O 0.7217(12) 0.669(4) 0.211(4) 0.078(7) Uani 1 d . . .
C1 C 0.5729(7) 0.765(4) 0.335(2) 0.055(6) Uani 1 d D . .
H1A H 0.5930 0.8927 0.3502 0.066 Uiso 1 calc R . .
H1B H 0.5839 0.7052 0.2303 0.066 Uiso 1 calc R . .
O4 O 0.5144(8) 0.805(4) 0.335(3) 0.088(8) Uani 1 d D . .
H4 H 0.4979 0.7048 0.3729 0.132 Uiso 1 calc R . .
C2 C 0.5411(6) 0.397(2) 0.5622(19) 0.046(3) Uani 1 d D . .
H2A H 0.5456 0.3729 0.6798 0.055 Uiso 1 calc R . .
H2B H 0.5036 0.4436 0.5436 0.055 Uiso 1 calc R . .
O5 O 0.5493(5) 0.2098(16) 0.477(3) 0.060(5) Uani 1 d D . .
H5 H 0.5295 0.2072 0.3942 0.090 Uiso 1 calc R . .
C3 C 0.5638(8) 0.719(5) 0.683(5) 0.090(11) Uani 1 d D . .
H3A H 0.5778 0.6477 0.7798 0.109 Uiso 1 calc R A 1
H3B H 0.5766 0.8600 0.6863 0.109 Uiso 1 calc R A 1
O61 O 0.5039(7) 0.713(3) 0.682(3) 0.042(4) Uani 0.57(3) d PD B 1
H61 H 0.4922 0.7828 0.6044 0.062 Uiso 0.57(3) calc PR B 1
O62 O 0.5233(10) 0.875(4) 0.641(4) 0.042(4) Uani 0.43(3) d PD B 2
H62 H 0.4999 0.8257 0.5789 0.062 Uiso 0.43(3) calc PR B 2
P2 P 0.85934(12) 0.6837(6) 0.5012(10) 0.0468(8) Uani 1 d D . .
F1 F 0.9145(4) 0.5580(16) 0.498(3) 0.079(3) Uani 1 d D . .
F2 F 0.8044(4) 0.8099(17) 0.497(3) 0.095(4) Uani 1 d D . .
F3 F 0.8413(10) 0.588(4) 0.659(2) 0.22(2) Uani 1 d D . .
F4 F 0.8312(7) 0.516(3) 0.404(3) 0.157(12) Uani 1 d D . .
F5 F 0.8871(9) 0.854(3) 0.596(3) 0.23(2) Uani 1 d D . .
F6 F 0.8772(8) 0.778(3) 0.340(2) 0.155(12) Uani 1 d D . .

loop_
_atom_site_aniso_label
_atom_site_aniso_U_11
_atom_site_aniso_U_22
_atom_site_aniso_U_33
_atom_site_aniso_U_23
_atom_site_aniso_U_13
_atom_site_aniso_U_12
Fe1 0.0231(5) 0.0378(7) 0.0527(9) -0.0005(18) 0.0000(17) -0.0001(7)
P1 0.0265(10) 0.0362(13) 0.0456(14) 0.001(3) -0.001(3) -0.0001(11)
N1 0.021(6) 0.029(7) 0.082(13) -0.011(8) -0.011(7) -0.014(6)
O1 0.051(11) 0.107(18) 0.051(10) -0.011(10) -0.014(8) -0.011(12)
N2 0.025(3) 0.048(5) 0.058(6) 0.002(13) -0.013(9) -0.002(4)
O2 0.056(5) 0.041(4) 0.090(9) -0.004(15) 0.013(12) -0.003(5)
N3 0.052(12) 0.080(15) 0.044(9) 0.003(10) -0.002(8) 0.016(12)
O3 0.077(17) 0.060(13) 0.098(17) 0.016(11) 0.004(13) -0.005(13)
C1 0.051(9) 0.075(14) 0.039(8) 0.039(10) 0.018(7) 0.023(10)
O4 0.075(13) 0.107(17) 0.082(13) 0.065(13) 0.025(11) 0.051(13)
C2 0.028(5) 0.053(9) 0.057(8) -0.015(7) -0.002(5) 0.003(7)
O5 0.046(5) 0.038(5) 0.098(14) -0.024(8) -0.017(8) 0.001(4)
C3 0.054(13) 0.094(19) 0.12(2) 0.046(18) 0.011(13) 0.046(14)
O61 0.032(7) 0.024(6) 0.068(12) 0.016(7) 0.011(6) -0.002(6)
O62 0.032(7) 0.024(6) 0.068(12) 0.016(7) 0.011(6) -0.002(6)
P2 0.0368(13) 0.055(2) 0.0489(16) 0.000(4) -0.002(3) -0.0032(14)
F1 0.051(5) 0.090(8) 0.097(7) -0.021(16) 0.000(13) 0.010(5)
F2 0.054(6) 0.071(7) 0.160(12) -0.027(16) -0.025(15) 0.015(6)
F3 0.19(3) 0.34(5) 0.133(19) 0.16(3) 0.10(2) 0.15(3)
F4 0.062(10) 0.138(15) 0.27(3) -0.137(18) -0.044(13) 0.003(11)
F5 0.124(19) 0.099(13) 0.46(6) -0.15(2) -0.16(3) 0.032(14)
F6 0.092(13) 0.24(3) 0.133(14) 0.152(19) 0.006(12) -0.010(16)

loop_
_atom_type_symbol
_atom_type_description
_atom_type_scat_dispersion_real
_atom_type_scat_dispersion_imag
_atom_type_scat_source
C C 0.0033 0.0016 'International Tables Vol C Tables 4.2.6.8 and 6.1.1.4'
H H 0.0000 0.0000 'International Tables Vol C Tables 4.2.6.8 and 6.1.1.4'
F F 0.0171 0.0103 'International Tables Vol C Tables 4.2.6.8 and 6.1.1.4'
Fe Fe 0.3463 0.8444 'International Tables Vol C Tables 4.2.6.8 and 6.1.1.4'
N N 0.0061 0.0033 'International Tables Vol C Tables 4.2.6.8 and 6.1.1.4'
O O 0.0106 0.0060 'International Tables Vol C Tables 4.2.6.8 and 6.1.1.4'
P P 0.1023 0.0942 'International Tables Vol C Tables 4.2.6.8 and 6.1.1.4'

loop_
_geom_angle_atom_site_label_1
_geom_angle_atom_site_label_2
_geom_angle_atom_site_label_3
_geom_angle
_geom_angle_site_symmetry_1
_geom_angle_site_symmetry_3
_geom_angle_publ_flag
N1 Fe1 N2 114.4(12) . . ?
N1 Fe1 N3 112.9(7) . . ?
N2 Fe1 N3 115.4(14) . . ?
N1 Fe1 P1 105.5(7) . . ?
N2 Fe1 P1 104.9(3) . . ?
N3 Fe1 P1 102.0(8) . . ?
C1 P1 C2 122.0(9) . . ?
C1 P1 C3 105.3(9) . . ?
C2 P1 C3 82.3(10) . . ?
C1 P1 Fe1 112.6(6) . . ?
C2 P1 Fe1 114.8(5) . . ?
C3 P1 Fe1 115.7(7) . . ?
O1 N1 Fe1 176.9(19) . . ?
O2 N2 Fe1 177.4(15) . . ?
O3 N3 Fe1 172(3) . . ?
O4 C1 P1 109.1(10) . . ?
O4 C1 H1A 109.9 . . ?
P1 C1 H1A 109.9 . . ?
O4 C1 H1B 109.9 . . ?
P1 C1 H1B 109.9 . . ?
H1A C1 H1B 108.3 . . ?
C1 O4 H4 109.5 . . ?
O5 C2 P1 112.4(11) . . ?
O5 C2 H2A 109.1 . . ?
P1 C2 H2A 109.1 . . ?
O5 C2 H2B 109.1 . . ?
P1 C2 H2B 109.1 . . ?
H2A C2 H2B 107.8 . . ?
C2 O5 H5 109.5 . . ?
O61 C3 O62 48.8(13) . . ?
O61 C3 P1 108(2) . . ?
O62 C3 P1 110(2) . . ?
O61 C3 H3A 110.0 . . ?
O62 C3 H3A 139.1 . . ?
P1 C3 H3A 110.0 . . ?
O61 C3 H3B 110.0 . . ?
O62 C3 H3B 63.8 . . ?
P1 C3 H3B 110.0 . . ?
H3A C3 H3B 108.4 . . ?
C3 O61 H61 109.5 . . ?
C3 O62 H62 109.5 . . ?
F3 P2 F5 90.1(13) . . ?
F3 P2 F6 179.2(14) . . ?
F5 P2 F6 90.7(13) . . ?
F3 P2 F4 90.9(13) . . ?
F5 P2 F4 178.7(14) . . ?
F6 P2 F4 88.2(12) . . ?
F3 P2 F2 89.3(11) . . ?
F5 P2 F2 90.3(8) . . ?
F6 P2 F2 90.6(10) . . ?
F4 P2 F2 89.0(8) . . ?
F3 P2 F1 92.8(10) . . ?
F5 P2 F1 90.8(9) . . ?
F6 P2 F1 87.2(10) . . ?
F4 P2 F1 89.9(8) . . ?
F2 P2 F1 177.6(13) . . ?

loop_
_geom_bond_atom_site_label_1
_geom_bond_atom_site_label_2
_geom_bond_distance
_geom_bond_site_symmetry_2
_geom_bond_publ_flag
Fe1 N1 1.610(18) . ?
Fe1 N2 1.708(12) . ?
Fe1 N3 1.73(2) . ?
Fe1 P1 2.295(3) . ?
P1 C1 1.798(17) . ?
P1 C2 1.835(17) . ?
P1 C3 1.85(4) . ?
N1 O1 1.25(2) . ?
N2 O2 1.137(15) . ?
N3 O3 1.12(3) . ?
C1 O4 1.469(14) . ?
C1 H1A 0.9900 . ?
C1 H1B 0.9900 . ?
O4 H4 0.8400 . ?
C2 O5 1.439(13) . ?
C2 H2A 0.9900 . ?
C2 H2B 0.9900 . ?
O5 H5 0.8400 . ?
C3 O61 1.480(15) . ?
C3 O62 1.481(15) . ?
C3 H3A 0.9900 . ?
C3 H3B 0.9900 . ?
O61 H61 0.8400 . ?
O62 H62 0.8400 . ?
P2 F3 1.514(13) . ?
P2 F5 1.535(13) . ?
P2 F6 1.536(13) . ?
P2 F4 1.539(12) . ?
P2 F2 1.595(9) . ?
P2 F1 1.597(9) . ?
